data_4320735
loop_
_publ_author_name
'Dongwhan Lee'
'Lorenzo Sorace'
'Andrea Caneschi'
'Stephen J. Lippard'

_publ_section_title
;
 Hydroxo-Bridged Cubane-Type Tetrairon(II) Clusters Supported by
 Sterically-Hindered Carboxylate Ligands
;
_journal_name_full 'Inorganic Chemistry'
_journal_page_first 6774
_journal_page_last 6781
_journal_paper_doi 10.1021/ic010726b
_journal_volume 40
_journal_year 2001
_chemical_formula_sum 'C97.25 H114 Cl0.5 F6 Fe4 N4 O15.25 S2'
_chemical_formula_weight 2002.17
_chemical_name_common '[Fe4(m-OH)4(m-O2CAr4-tBuPh)2(m-OTf)2(4-tBuPy)4]'
_chemical_name_systematic
;
   ?
;
_space_group_IT_number 14
_symmetry_cell_setting monoclinic
_symmetry_space_group_name_Hall '-P 2ybc'
_symmetry_space_group_name_H-M 'P 1 21/c 1'
_atom_sites_solution_hydrogens geom
_atom_sites_solution_primary direct
_atom_sites_solution_secondary difmap
_audit_creation_method SHELXL-97
_cell_angle_alpha 90.00
_cell_angle_beta 91.7110(10)
_cell_angle_gamma 90.00
_cell_formula_units_Z 4
_cell_length_a 20.9476(3)
_cell_length_b 23.6601(4)
_cell_length_c 20.9286(3)
_cell_measurement_temperature 293(2)
_cell_volume 10368.1(3)
_computing_cell_refinement 'Bruker SMART'
_computing_data_collection 'Bruker SMART'
_computing_data_reduction 'Bruker SHELXTL'
_computing_molecular_graphics 'Bruker SHELXTL'
_computing_publication_material 'Bruker SHELXTL'
_computing_structure_refinement 'SHELXL-97 (Sheldrick, 1997)'
_computing_structure_solution 'SHELXS-97 (Sheldrick, 1990)'
_diffrn_ambient_temperature 293(2)
_diffrn_measured_fraction_theta_full 0.998
_diffrn_measured_fraction_theta_max 0.998
_diffrn_measurement_device_type 'CCD area detector'
_diffrn_measurement_method 'phi and omega scans'
_diffrn_radiation_monochromator graphite
_diffrn_radiation_source 'fine-focus sealed tube'
_diffrn_radiation_type MoK\a
_diffrn_radiation_wavelength 0.71073
_diffrn_reflns_av_R_equivalents 0.0621
_diffrn_reflns_av_sigmaI/netI 0.0595
_diffrn_reflns_limit_h_max 24
_diffrn_reflns_limit_h_min -24
_diffrn_reflns_limit_k_max 28
_diffrn_reflns_limit_k_min -28
_diffrn_reflns_limit_l_max 24
_diffrn_reflns_limit_l_min -24
_diffrn_reflns_number 76328
_diffrn_reflns_theta_full 25.00
_diffrn_reflns_theta_max 25.00
_diffrn_reflns_theta_min 1.95
_exptl_absorpt_coefficient_mu 0.673
_exptl_absorpt_correction_T_max 1.000000
_exptl_absorpt_correction_T_min 0.871956
_exptl_absorpt_correction_type SADABS
_exptl_crystal_colour yellow
_exptl_crystal_density_diffrn 1.283
_exptl_crystal_density_method 'not measured'
_exptl_crystal_description block
_exptl_crystal_F_000 4184
_exptl_crystal_size_max 0.15
_exptl_crystal_size_mid 0.15
_exptl_crystal_size_min 0.1
_refine_diff_density_max 1.149
_refine_diff_density_min -0.518
_refine_diff_density_rms 0.071
_refine_ls_extinction_method none
_refine_ls_goodness_of_fit_ref 1.030
_refine_ls_hydrogen_treatment mixed
_refine_ls_matrix_type full
_refine_ls_number_parameters 1164
_refine_ls_number_reflns 18220
_refine_ls_number_restraints 2
_refine_ls_restrained_S_all 1.031
_refine_ls_R_factor_all 0.0980
_refine_ls_R_factor_gt 0.0598
_refine_ls_shift/su_max 1.411
_refine_ls_shift/su_mean 0.014
_refine_ls_structure_factor_coef Fsqd
_refine_ls_weighting_details 'calc w=1/[\s^2^(Fo^2^)+(0.0726P)^2^+12.6653P] where P=(Fo^2^+2Fc^2^)/3'
_refine_ls_weighting_scheme calc
_refine_ls_wR_factor_gt 0.1434
_refine_ls_wR_factor_ref 0.1567
_reflns_number_gt 12422
_reflns_number_total 18220
_reflns_threshold_expression >2sigma(I)
_cod_data_source_file ic010726b.cif
_cod_data_source_block 2
_cod_depositor_comments
;
The following automatic conversions were performed:

'_symmetry_cell_setting' value 'Monoclinic' changed to 'monoclinic'
according to the built-in table from CIF Core dictionary named
'cif_core.dic' version 2.4.1 from 2010-06-29.

Automatic conversion script
Id: cif_fix_values 1646 2011-03-28 12:23:43Z adriana 
;
_cod_original_formula_sum 'C97.25 H114 Cl0.50 F6 Fe4 N4 O15.25 S2'
_cod_database_code 4320735

loop_
_symmetry_equiv_pos_as_xyz
'x, y, z'
'-x, y+1/2, -z+1/2'
'-x, -y, -z'
'x, -y-1/2, z-1/2'

loop_
_atom_site_label
_atom_site_type_symbol
_atom_site_fract_x
_atom_site_fract_y
_atom_site_fract_z
_atom_site_U_iso_or_equiv
_atom_site_adp_type
_atom_site_occupancy
_atom_site_symmetry_multiplicity
_atom_site_calc_flag
_atom_site_refinement_flags
_atom_site_disorder_assembly
_atom_site_disorder_group
Fe1 Fe 0.79911(3) 0.02560(2) 0.20683(3) 0.02940(14) Uani 1 1 d . . .
Fe2 Fe 0.71509(3) 0.02843(2) 0.32458(3) 0.03246(15) Uani 1 1 d . . .
Fe3 Fe 0.68589(3) -0.06667(2) 0.22146(3) 0.03027(14) Uani 1 1 d . . .
Fe4 Fe 0.65260(3) 0.05502(2) 0.18374(3) 0.03044(14) Uani 1 1 d . . .
S1T S 0.76096(5) 0.10929(5) 0.08533(5) 0.0386(3) Uani 1 1 d . . .
S1F S 0.65451(6) -0.09126(5) 0.37437(5) 0.0457(3) Uani 1 1 d . . .
O1B O 0.58159(12) 0.00911(10) 0.13564(12) 0.0319(6) Uani 1 1 d . . .
O1A O 0.86571(12) 0.05294(11) 0.27721(13) 0.0346(6) Uani 1 1 d . . .
O1 O 0.76489(15) -0.03439(13) 0.27191(14) 0.0326(7) Uani 1 1 d . . .
O1T O 0.81019(13) 0.09086(13) 0.13099(15) 0.0448(7) Uani 1 1 d . . .
O1F O 0.69593(15) -0.04396(13) 0.39201(14) 0.0472(8) Uani 1 1 d . . .
O2 O 0.72814(13) 0.08083(13) 0.24378(14) 0.0329(7) Uani 1 1 d . . .
O2A O 0.80270(13) 0.05575(11) 0.36297(13) 0.0354(6) Uani 1 1 d . . .
O2B O 0.60700(12) -0.08100(11) 0.16088(12) 0.0321(6) Uani 1 1 d . . .
O2T O 0.69732(13) 0.11355(12) 0.11094(14) 0.0428(7) Uani 1 1 d . . .
O2F O 0.66543(15) -0.11517(12) 0.31162(13) 0.0453(7) Uani 1 1 d . . .
O3 O 0.63913(15) 0.00206(12) 0.26596(13) 0.0324(6) Uani 1 1 d . . .
O3F O 0.58934(16) -0.08471(16) 0.39054(19) 0.0668(10) Uani 1 1 d . . .
O3T O 0.76407(17) 0.08401(17) 0.02388(17) 0.0695(11) Uani 1 1 d . . .
O4 O 0.72027(13) -0.00636(12) 0.15500(15) 0.0314(6) Uani 1 1 d . . .
N1R N 0.73198(17) -0.14104(14) 0.18589(17) 0.0395(8) Uani 1 1 d . . .
N1Q N 0.66547(17) 0.08565(15) 0.38588(17) 0.0415(9) Uani 1 1 d . . .
N1P N 0.87156(16) -0.02446(14) 0.16248(17) 0.0380(8) Uani 1 1 d . . .
N1S N 0.58260(17) 0.11789(14) 0.20779(18) 0.0409(9) Uani 1 1 d . . .
F1T F 0.78145(19) 0.21090(13) 0.12737(17) 0.0889(11) Uani 1 1 d . . .
F2T F 0.83981(15) 0.18742(14) 0.04916(17) 0.0824(10) Uani 1 1 d . . .
F3T F 0.74116(16) 0.20789(15) 0.03339(16) 0.0856(11) Uani 1 1 d . . .
F2F F 0.65105(19) -0.19467(13) 0.41823(17) 0.0863(11) Uani 1 1 d . . .
F3F F 0.6797(2) -0.13270(16) 0.48751(14) 0.0978(13) Uani 1 1 d . . .
F1F F 0.74537(17) -0.15817(17) 0.41526(18) 0.0947(12) Uani 1 1 d . . .
C1T C 0.7827(2) 0.1827(2) 0.0734(2) 0.0512(12) Uani 1 1 d . . .
C1Q C 0.6911(2) 0.1338(2) 0.4059(3) 0.0627(15) Uani 1 1 d . . .
H1QA H 0.7305 0.1440 0.3901 0.075 Uiso 1 1 calc R . .
C1P C 0.9151(2) -0.0524(2) 0.1969(2) 0.0528(12) Uani 1 1 d . . .
H1PA H 0.9124 -0.0520 0.2411 0.063 Uiso 1 1 calc R . .
C1F C 0.6843(3) -0.1469(2) 0.4270(2) 0.0635(15) Uani 1 1 d . . .
C1R C 0.7707(3) -0.1723(2) 0.2225(3) 0.0674(17) Uani 1 1 d . . .
H1RA H 0.7782 -0.1608 0.2645 0.081 Uiso 1 1 calc R . .
C1A C 1.0138(5) -0.2266(3) 0.3966(4) 0.157(5) Uani 1 1 d . . .
H1AA H 1.0547 -0.2092 0.3913 0.235 Uiso 1 1 calc R . .
H1AB H 1.0170 -0.2664 0.3888 0.235 Uiso 1 1 calc R . .
H1AC H 1.0002 -0.2204 0.4395 0.235 Uiso 1 1 calc R . .
C1S C 0.5982(3) 0.1665(3) 0.2316(5) 0.137(4) Uani 1 1 d . . .
H1SA H 0.6415 0.1748 0.2371 0.164 Uiso 1 1 calc R . .
C1B C 0.3266(3) 0.0082(5) 0.3846(4) 0.162(5) Uani 1 1 d . . .
H1BA H 0.3215 -0.0321 0.3831 0.243 Uiso 1 1 calc R . .
H1BB H 0.2981 0.0254 0.3536 0.243 Uiso 1 1 calc R . .
H1BC H 0.3169 0.0216 0.4265 0.243 Uiso 1 1 calc R . .
C2R C 0.8004(3) -0.2208(2) 0.2024(3) 0.0712(17) Uani 1 1 d . . .
H2RA H 0.8272 -0.2405 0.2307 0.085 Uiso 1 1 calc R . .
C2P C 0.9643(3) -0.0821(2) 0.1705(3) 0.0656(15) Uani 1 1 d . . .
H2PA H 0.9939 -0.1004 0.1973 0.079 Uiso 1 1 calc R . .
C2Q C 0.6632(3) 0.1699(2) 0.4489(3) 0.0683(17) Uani 1 1 d . . .
H2QA H 0.6842 0.2028 0.4616 0.082 Uiso 1 1 calc R . .
C2S C 0.5548(3) 0.2070(3) 0.2496(5) 0.147(4) Uani 1 1 d . . .
H2SA H 0.5700 0.2409 0.2666 0.176 Uiso 1 1 calc R . .
C2A C 0.9829(4) -0.2117(3) 0.2811(3) 0.101(2) Uani 1 1 d . . .
H2AA H 1.0231 -0.1939 0.2728 0.151 Uiso 1 1 calc R . .
H2AB H 0.9504 -0.1962 0.2529 0.151 Uiso 1 1 calc R . .
H2AC H 0.9863 -0.2516 0.2740 0.151 Uiso 1 1 calc R . .
C2B C 0.4045(4) 0.0890(3) 0.3719(3) 0.106(2) Uani 1 1 d . . .
H2BA H 0.3942 0.1031 0.4134 0.159 Uiso 1 1 calc R . .
H2BB H 0.3773 0.1066 0.3400 0.159 Uiso 1 1 calc R . .
H2BC H 0.4483 0.0974 0.3636 0.159 Uiso 1 1 calc R . .
C3P C 0.9706(2) -0.0852(2) 0.1051(3) 0.0565(14) Uani 1 1 d . A .
C3R C 0.7909(2) -0.24032(18) 0.1410(2) 0.0403(10) Uani 1 1 d . . .
C3Q C 0.6041(2) 0.15735(19) 0.4730(2) 0.0439(11) Uani 1 1 d . . .
C3S C 0.4919(2) 0.19933(19) 0.2434(2) 0.0479(12) Uani 1 1 d . . .
C3B C 0.4381(3) 0.0005(3) 0.4234(3) 0.094(2) Uani 1 1 d . . .
H3BA H 0.4347 -0.0399 0.4251 0.141 Uiso 1 1 calc R . .
H3BB H 0.4260 0.0163 0.4635 0.141 Uiso 1 1 calc R . .
H3BC H 0.4814 0.0109 0.4151 0.141 Uiso 1 1 calc R . .
C3A C 0.9008(4) -0.2312(3) 0.3602(4) 0.118(3) Uani 1 1 d . . .
H3AA H 0.9055 -0.2710 0.3525 0.177 Uiso 1 1 calc R . .
H3AB H 0.8688 -0.2161 0.3311 0.177 Uiso 1 1 calc R . .
H3AC H 0.8880 -0.2253 0.4033 0.177 Uiso 1 1 calc R . .
C4R C 0.7491(3) -0.2088(2) 0.1036(2) 0.0595(14) Uani 1 1 d . . .
H4RA H 0.7397 -0.2202 0.0619 0.071 Uiso 1 1 calc R . .
C4Q C 0.5775(2) 0.1079(2) 0.4512(3) 0.0608(14) Uani 1 1 d . . .
H4QA H 0.5376 0.0972 0.4651 0.073 Uiso 1 1 calc R . .
C4P C 0.9245(3) -0.0562(2) 0.0698(3) 0.0611(14) Uani 1 1 d . . .
H4PA H 0.9257 -0.0564 0.0255 0.073 Uiso 1 1 calc R . .
C4B C 0.3940(3) 0.0232(3) 0.3700(3) 0.0751(17) Uani 1 1 d . . .
C4A C 0.9656(3) -0.2009(2) 0.3497(3) 0.0709(17) Uani 1 1 d . . .
C4S C 0.4758(2) 0.1493(2) 0.2162(3) 0.0754(19) Uani 1 1 d . . .
H4SA H 0.4329 0.1411 0.2083 0.090 Uiso 1 1 calc R . .
C5B C 0.4108(2) 0.0017(2) 0.3034(3) 0.0553(13) Uani 1 1 d . . .
C5R C 0.7209(2) -0.1605(2) 0.1268(2) 0.0540(13) Uani 1 1 d . . .
H5RA H 0.6928 -0.1405 0.1000 0.065 Uiso 1 1 calc R . .
C5P C 0.8773(2) -0.0273(2) 0.0993(2) 0.0555(13) Uani 1 1 d . . .
H5PA H 0.8472 -0.0083 0.0737 0.067 Uiso 1 1 calc R . .
C5Q C 0.6088(2) 0.0737(2) 0.4092(3) 0.0627(15) Uani 1 1 d . . .
H5QA H 0.5891 0.0402 0.3964 0.075 Uiso 1 1 calc R . .
C5A C 0.9605(3) -0.1365(2) 0.3614(2) 0.0562(14) Uani 1 1 d . . .
C5S C 0.5212(2) 0.1102(2) 0.1998(3) 0.0690(17) Uani 1 1 d . . .
H5SA H 0.5072 0.0763 0.1819 0.083 Uiso 1 1 calc R . .
C6B C 0.3780(2) 0.0205(2) 0.2487(3) 0.0611(14) Uani 1 1 d . . .
H6BA H 0.3449 0.0463 0.2529 0.073 Uiso 1 1 calc R . .
C6Q C 0.5726(2) 0.1956(2) 0.5217(3) 0.0575(13) Uani 1 1 d . . .
C6A C 1.0141(3) -0.1026(2) 0.3585(3) 0.0643(15) Uani 1 1 d . . .
H6AA H 1.0529 -0.1188 0.3482 0.077 Uiso 1 1 calc R . .
C6S C 0.4443(3) 0.2452(2) 0.2622(3) 0.0606(14) Uani 1 1 d . . .
C6R C 0.8199(2) -0.2954(2) 0.1186(2) 0.0517(12) Uani 1 1 d . . .
C6P C 1.0253(3) -0.1165(3) 0.0743(3) 0.0780(19) Uani 1 1 d . . .
C7B C 0.3927(2) 0.0023(2) 0.1885(3) 0.0514(12) Uani 1 1 d . . .
H7BA H 0.3699 0.0164 0.1533 0.062 Uiso 1 1 calc R . .
C7A C 1.0114(2) -0.0451(2) 0.3706(2) 0.0553(13) Uani 1 1 d . . .
H7AA H 1.0485 -0.0236 0.3688 0.066 Uiso 1 1 calc R . .
C7R C 0.7715(3) -0.3423(2) 0.1304(3) 0.087(2) Uani 1 1 d . . .
H7RA H 0.7628 -0.3440 0.1752 0.131 Uiso 1 1 calc R . .
H7RB H 0.7886 -0.3779 0.1170 0.131 Uiso 1 1 calc R . .
H7RC H 0.7326 -0.3346 0.1066 0.131 Uiso 1 1 calc R . .
C7Q C 0.5778(4) 0.2565(3) 0.5023(5) 0.134(4) Uani 1 1 d . . .
H7QA H 0.5579 0.2799 0.5335 0.201 Uiso 1 1 calc R . .
H7QB H 0.5567 0.2619 0.4614 0.201 Uiso 1 1 calc R . .
H7QC H 0.6220 0.2667 0.4996 0.201 Uiso 1 1 calc R . .
C7S C 0.3761(3) 0.2308(3) 0.2419(5) 0.123(3) Uani 1 1 d . . .
H7SA H 0.3636 0.1963 0.2621 0.184 Uiso 1 1 calc R . .
H7SB H 0.3732 0.2262 0.1963 0.184 Uiso 1 1 calc R . .
H7SC H 0.3482 0.2608 0.2544 0.184 Uiso 1 1 calc R . .
C8A C 0.9547(2) -0.01898(19) 0.3853(2) 0.0436(11) Uani 1 1 d . . .
C8B C 0.4411(2) -0.03685(18) 0.1792(2) 0.0428(11) Uani 1 1 d . . .
C8R C 0.8824(3) -0.3091(3) 0.1559(3) 0.090(2) Uani 1 1 d . . .
H8RA H 0.8743 -0.3110 0.2007 0.135 Uiso 1 1 calc R . .
H8RB H 0.9133 -0.2800 0.1483 0.135 Uiso 1 1 calc R . .
H8RC H 0.8986 -0.3448 0.1418 0.135 Uiso 1 1 calc R . .
C8Q C 0.5023(3) 0.1828(3) 0.5265(4) 0.115(3) Uani 1 1 d . . .
H8QA H 0.4968 0.1442 0.5391 0.173 Uiso 1 1 calc R . .
H8QB H 0.4813 0.1889 0.4856 0.173 Uiso 1 1 calc R . .
H8QC H 0.4840 0.2073 0.5576 0.173 Uiso 1 1 calc R . .
C8S C 0.4612(3) 0.2994(3) 0.2293(5) 0.119(3) Uani 1 1 d . . .
H8SA H 0.5040 0.3102 0.2416 0.179 Uiso 1 1 calc R . .
H8SB H 0.4321 0.3286 0.2414 0.179 Uiso 1 1 calc R . .
H8SC H 0.4582 0.2941 0.1838 0.179 Uiso 1 1 calc R . .
C9B C 0.4735(2) -0.05639(18) 0.2339(2) 0.0424(11) Uani 1 1 d . . .
H9BA H 0.5061 -0.0827 0.2297 0.051 Uiso 1 1 calc R . .
C9A C 0.9007(2) -0.05290(19) 0.3889(2) 0.0462(11) Uani 1 1 d . . .
H9AA H 0.8618 -0.0368 0.3994 0.055 Uiso 1 1 calc R . .
C9R C 0.8335(3) -0.2934(2) 0.0471(3) 0.0763(18) Uani 1 1 d . . .
H9RA H 0.8641 -0.2641 0.0392 0.114 Uiso 1 1 calc R . .
H9RB H 0.7946 -0.2857 0.0232 0.114 Uiso 1 1 calc R . .
H9RC H 0.8504 -0.3291 0.0339 0.114 Uiso 1 1 calc R . .
C9Q C 0.6064(5) 0.1873(4) 0.5849(3) 0.143(4) Uani 1 1 d . . .
H9QA H 0.6029 0.1485 0.5976 0.215 Uiso 1 1 calc R . .
H9QB H 0.5872 0.2110 0.6163 0.215 Uiso 1 1 calc R . .
H9QC H 0.6506 0.1972 0.5815 0.215 Uiso 1 1 calc R . .
C9S C 0.4500(5) 0.2553(5) 0.3333(4) 0.186(6) Uani 1 1 d . . .
H9SA H 0.4935 0.2645 0.3449 0.279 Uiso 1 1 calc R . .
H9SB H 0.4376 0.2218 0.3555 0.279 Uiso 1 1 calc R . .
H9SC H 0.4227 0.2860 0.3446 0.279 Uiso 1 1 calc R . .
C10A C 0.9042(3) -0.1106(2) 0.3769(2) 0.0531(13) Uani 1 1 d . . .
H10A H 0.8674 -0.1323 0.3795 0.064 Uiso 1 1 calc R . .
C10B C 0.4588(2) -0.0379(2) 0.2940(2) 0.0513(12) Uani 1 1 d . . .
H10B H 0.4816 -0.0522 0.3292 0.062 Uiso 1 1 calc R . .
C11B C 0.4547(2) -0.05898(17) 0.1143(2) 0.0391(10) Uani 1 1 d . . .
C11A C 0.9554(2) 0.04288(18) 0.4024(2) 0.0403(10) Uani 1 1 d . . .
C12B C 0.4037(2) -0.07617(19) 0.0742(3) 0.0498(12) Uani 1 1 d . . .
H12A H 0.3622 -0.0732 0.0886 0.060 Uiso 1 1 calc R . .
C12A C 1.0030(2) 0.0627(2) 0.4451(2) 0.0450(11) Uani 1 1 d . . .
H12B H 1.0334 0.0376 0.4616 0.054 Uiso 1 1 calc R . .
C13A C 1.0057(2) 0.1182(2) 0.4629(2) 0.0486(12) Uani 1 1 d . . .
H13A H 1.0374 0.1304 0.4918 0.058 Uiso 1 1 calc R . .
C13B C 0.4135(2) -0.0972(2) 0.0145(3) 0.0544(13) Uani 1 1 d . . .
H13B H 0.3788 -0.1079 -0.0115 0.065 Uiso 1 1 calc R . .
C14A C 0.9620(2) 0.15606(19) 0.4387(2) 0.0441(11) Uani 1 1 d . . .
H14A H 0.9647 0.1938 0.4510 0.053 Uiso 1 1 calc R . .
C14B C 0.4751(2) -0.10271(19) -0.0074(2) 0.0530(13) Uani 1 1 d . . .
H14B H 0.4814 -0.1174 -0.0479 0.064 Uiso 1 1 calc R . .
C15B C 0.5277(2) -0.08639(17) 0.0310(2) 0.0387(10) Uani 1 1 d . . .
C15A C 0.9132(2) 0.13894(17) 0.39568(19) 0.0354(9) Uani 1 1 d . . .
C16B C 0.51707(19) -0.06404(16) 0.09176(19) 0.0337(9) Uani 1 1 d . . .
C16A C 0.90999(19) 0.08164(17) 0.37794(19) 0.0348(9) Uani 1 1 d . . .
C17A C 0.85476(19) 0.06182(16) 0.3356(2) 0.0330(9) Uani 1 1 d . . .
C17B C 0.57312(18) -0.04363(17) 0.13268(18) 0.0311(9) Uani 1 1 d . . .
C18A C 0.8666(2) 0.18195(17) 0.3709(2) 0.0376(10) Uani 1 1 d . . .
C18B C 0.5926(2) -0.09212(17) 0.00454(19) 0.0389(10) Uani 1 1 d . . .
C19B C 0.6119(2) -0.1423(2) -0.0250(2) 0.0488(12) Uani 1 1 d . . .
H19A H 0.5847 -0.1733 -0.0255 0.059 Uiso 1 1 calc R . .
C19A C 0.8377(2) 0.21945(18) 0.4124(2) 0.0452(11) Uani 1 1 d . . .
H19B H 0.8465 0.2164 0.4560 0.054 Uiso 1 1 calc R . .
C20A C 0.7964(2) 0.26090(19) 0.3906(2) 0.0483(12) Uani 1 1 d . . .
H20A H 0.7783 0.2850 0.4201 0.058 Uiso 1 1 calc R . .
C20B C 0.6697(2) -0.1465(2) -0.0529(2) 0.0529(12) Uani 1 1 d . . .
H20B H 0.6808 -0.1806 -0.0718 0.063 Uiso 1 1 calc R . .
C21A C 0.7808(2) 0.2679(2) 0.3267(2) 0.0538(12) Uani 1 1 d . . .
C21B C 0.7128(2) -0.10142(19) -0.0542(2) 0.0463(11) Uani 1 1 d . . .
C22B C 0.6946(2) -0.05219(19) -0.0241(2) 0.0456(11) Uani 1 1 d . . .
H22A H 0.7224 -0.0215 -0.0227 0.055 Uiso 1 1 calc R . .
C22A C 0.8097(3) 0.2301(2) 0.2852(2) 0.0605(14) Uani 1 1 d . . .
H22B H 0.8002 0.2328 0.2416 0.073 Uiso 1 1 calc R . .
C23B C 0.6355(2) -0.04753(18) 0.0044(2) 0.0401(10) Uani 1 1 d . . .
H23A H 0.6246 -0.0136 0.0238 0.048 Uiso 1 1 calc R . .
C23A C 0.8518(2) 0.1891(2) 0.3064(2) 0.0501(12) Uani 1 1 d . . .
H23B H 0.8707 0.1657 0.2768 0.060 Uiso 1 1 calc R . .
C24B C 0.7766(3) -0.1073(2) -0.0877(2) 0.0561(13) Uani 1 1 d . . .
C24A C 0.7335(3) 0.3140(2) 0.3045(3) 0.0748(17) Uani 1 1 d . . .
C25B C 0.7650(3) -0.1287(3) -0.1559(3) 0.086(2) Uani 1 1 d . . .
H25A H 0.7389 -0.1021 -0.1794 0.129 Uiso 1 1 calc R . .
H25B H 0.7437 -0.1646 -0.1548 0.129 Uiso 1 1 calc R . .
H25C H 0.8052 -0.1328 -0.1763 0.129 Uiso 1 1 calc R . .
C25A C 0.7150(5) 0.3099(4) 0.2356(3) 0.140(4) Uani 1 1 d . . .
H25D H 0.7522 0.3144 0.2104 0.209 Uiso 1 1 calc R . .
H25E H 0.6847 0.3391 0.2248 0.209 Uiso 1 1 calc R . .
H25F H 0.6961 0.2736 0.2271 0.209 Uiso 1 1 calc R . .
C26B C 0.8188(3) -0.1493(3) -0.0502(3) 0.0788(18) Uani 1 1 d . . .
H26A H 0.7972 -0.1850 -0.0478 0.118 Uiso 1 1 calc R . .
H26B H 0.8273 -0.1351 -0.0079 0.118 Uiso 1 1 calc R . .
H26C H 0.8583 -0.1543 -0.0716 0.118 Uiso 1 1 calc R . .
C26A C 0.7571(3) 0.3716(3) 0.3252(4) 0.097(2) Uani 1 1 d . . .
H26D H 0.7964 0.3798 0.3047 0.145 Uiso 1 1 calc R . .
H26E H 0.7642 0.3719 0.3708 0.145 Uiso 1 1 calc R . .
H26F H 0.7258 0.3996 0.3134 0.145 Uiso 1 1 calc R . .
C27B C 0.8128(3) -0.0509(3) -0.0905(3) 0.0745(17) Uani 1 1 d . . .
H27A H 0.7874 -0.0238 -0.1140 0.112 Uiso 1 1 calc R . .
H27B H 0.8526 -0.0565 -0.1113 0.112 Uiso 1 1 calc R . .
H27C H 0.8210 -0.0372 -0.0478 0.112 Uiso 1 1 calc R . .
C27A C 0.6686(3) 0.3061(3) 0.3417(4) 0.098(2) Uani 1 1 d . . .
H27D H 0.6500 0.2702 0.3309 0.147 Uiso 1 1 calc R . .
H27E H 0.6394 0.3358 0.3297 0.147 Uiso 1 1 calc R . .
H27F H 0.6775 0.3078 0.3869 0.147 Uiso 1 1 calc R . .
C7P C 1.0641(6) -0.1539(6) 0.1299(6) 0.086(4) Uiso 0.50 1 d P A 1
H7PA H 1.0547 -0.1393 0.1714 0.128 Uiso 0.50 1 calc PR A 1
H7PB H 1.1092 -0.1515 0.1235 0.128 Uiso 0.50 1 calc PR A 1
H7PC H 1.0508 -0.1927 0.1271 0.128 Uiso 0.50 1 calc PR A 1
C8P C 1.0663(8) -0.0740(6) 0.0412(8) 0.097(5) Uiso 0.50 1 d P A 1
H8PA H 1.0943 -0.0560 0.0721 0.146 Uiso 0.50 1 calc PR A 1
H8PB H 1.0396 -0.0461 0.0206 0.146 Uiso 0.50 1 calc PR A 1
H8PC H 1.0912 -0.0929 0.0099 0.146 Uiso 0.50 1 calc PR A 1
C9P C 0.9988(6) -0.1611(5) 0.0294(6) 0.065(3) Uiso 0.50 1 d P A 1
H9PA H 0.9899 -0.1948 0.0531 0.097 Uiso 0.50 1 calc PR A 1
H9PB H 1.0296 -0.1694 -0.0024 0.097 Uiso 0.50 1 calc PR A 1
H9PC H 0.9602 -0.1475 0.0089 0.097 Uiso 0.50 1 calc PR A 1
C7PA C 1.0837(6) -0.0873(6) 0.0786(7) 0.082(4) Uiso 0.50 1 d P A 2
H7PD H 1.0990 -0.0866 0.1222 0.123 Uiso 0.50 1 calc PR A 2
H7PE H 1.0776 -0.0492 0.0636 0.123 Uiso 0.50 1 calc PR A 2
H7PF H 1.1144 -0.1060 0.0527 0.123 Uiso 0.50 1 calc PR A 2
C8PA C 1.0139(9) -0.1076(8) -0.0102(9) 0.136(6) Uiso 0.50 1 d P A 2
H8PD H 0.9875 -0.0752 -0.0185 0.205 Uiso 0.50 1 calc PR A 2
H8PE H 0.9936 -0.1407 -0.0280 0.205 Uiso 0.50 1 calc PR A 2
H8PF H 1.0546 -0.1023 -0.0293 0.205 Uiso 0.50 1 calc PR A 2
C9PA C 1.0154(9) -0.1741(8) 0.0697(10) 0.129(6) Uiso 0.50 1 d P A 2
H9PD H 1.0195 -0.1908 0.1114 0.194 Uiso 0.50 1 calc PR A 2
H9PE H 1.0465 -0.1903 0.0423 0.194 Uiso 0.50 1 calc PR A 2
H9PF H 0.9733 -0.1812 0.0521 0.194 Uiso 0.50 1 calc PR A 2
O1X O 0.9204(5) -0.0619(4) -0.2219(5) 0.129(3) Uiso 0.75 1 d P B 1
C1X C 0.8314(7) -0.0028(6) -0.2753(6) 0.127(4) Uiso 0.75 1 d P B 1
C2X C 0.8753(8) 0.0039(7) -0.2471(7) 0.143(5) Uiso 0.75 1 d P B 1
C3X C 0.9835(13) -0.0842(13) -0.2198(12) 0.216(11) Uiso 0.75 1 d P B 1
C4X C 1.0123(9) -0.0995(8) -0.1550(10) 0.181(7) Uiso 0.75 1 d P B 1
C1S C 0.9706(12) -0.0511(10) -0.2041(11) 0.058(5) Uiso 0.25 1 d P C 2
Cl1S Cl 0.9007(7) -0.0452(7) -0.2589(8) 0.179(5) Uiso 0.25 1 d P C 2
Cl2S Cl 0.9977(10) -0.1144(9) -0.2003(12) 0.212(8) Uiso 0.25 1 d P C 2
O1Y O 0.8163(8) 0.0667(7) -0.4545(8) 0.166(6) Uiso 0.50 1 d PD . .
C1Y C 0.8264(12) -0.0192(10) -0.4608(13) 0.186(9) Uiso 0.50 1 d PD . .
C2Y C 0.8240(8) 0.0294(8) -0.4760(8) 0.102(5) Uiso 0.50 1 d PD . .
C3Y C 0.8179(6) 0.1116(6) -0.4436(6) 0.068(3) Uiso 0.50 1 d PD . .
C4Y C 0.8126(7) 0.1478(6) -0.4110(7) 0.089(4) Uiso 0.50 1 d PD . .
H1O H 0.786(2) -0.0496(19) 0.289(2) 0.028(14) Uiso 1 1 d . . .
H2O H 0.739(3) 0.110(2) 0.247(3) 0.063(19) Uiso 1 1 d . . .
H3O H 0.605(2) -0.0018(18) 0.277(2) 0.031(13) Uiso 1 1 d . . .
H4O H 0.7202(19) -0.0125(17) 0.1222(19) 0.020(12) Uiso 1 1 d . . .

loop_
_atom_site_aniso_label
_atom_site_aniso_U_11
_atom_site_aniso_U_22
_atom_site_aniso_U_33
_atom_site_aniso_U_23
_atom_site_aniso_U_13
_atom_site_aniso_U_12
Fe1 0.0272(3) 0.0294(3) 0.0315(3) -0.0027(2) -0.0020(2) 0.0020(2)
Fe2 0.0303(3) 0.0334(3) 0.0337(3) -0.0069(3) 0.0003(2) -0.0033(2)
Fe3 0.0326(3) 0.0267(3) 0.0312(3) -0.0008(2) -0.0051(2) 0.0002(2)
Fe4 0.0273(3) 0.0252(3) 0.0385(3) -0.0019(2) -0.0028(2) 0.0011(2)
S1T 0.0347(6) 0.0383(6) 0.0426(6) -0.0005(5) -0.0015(5) 0.0013(5)
S1F 0.0533(7) 0.0426(6) 0.0410(6) 0.0068(5) -0.0013(5) -0.0029(5)
O1B 0.0334(15) 0.0240(14) 0.0380(15) -0.0011(11) -0.0045(12) -0.0024(11)
O1A 0.0311(15) 0.0366(15) 0.0360(16) -0.0054(13) -0.0017(12) -0.0017(12)
O1 0.0316(17) 0.0309(16) 0.0347(17) 0.0000(13) -0.0067(13) 0.0038(13)
O1T 0.0320(16) 0.0456(18) 0.0567(19) 0.0170(15) 0.0004(14) 0.0000(13)
O1F 0.059(2) 0.0478(18) 0.0344(16) -0.0029(14) -0.0025(14) -0.0123(15)
O2 0.0301(16) 0.0258(16) 0.0425(17) -0.0050(13) -0.0040(12) 0.0009(13)
O2A 0.0296(16) 0.0389(16) 0.0374(16) -0.0070(13) -0.0018(12) -0.0038(12)
O2B 0.0335(15) 0.0268(14) 0.0357(15) -0.0003(12) -0.0042(12) 0.0033(12)
O2T 0.0335(16) 0.0471(18) 0.0475(18) 0.0120(14) -0.0051(13) 0.0029(13)
O2F 0.062(2) 0.0372(16) 0.0368(17) 0.0025(13) -0.0062(14) -0.0125(15)
O3 0.0269(16) 0.0341(16) 0.0364(16) -0.0031(12) 0.0020(13) -0.0022(13)
O3F 0.045(2) 0.068(2) 0.087(3) 0.002(2) 0.0085(19) 0.0045(17)
O3T 0.061(2) 0.088(3) 0.060(2) -0.034(2) -0.0049(18) 0.006(2)
O4 0.0335(16) 0.0351(16) 0.0256(17) -0.0036(13) -0.0016(13) 0.0027(12)
N1R 0.043(2) 0.0344(19) 0.041(2) -0.0038(16) -0.0063(16) 0.0007(16)
N1Q 0.037(2) 0.041(2) 0.046(2) -0.0105(17) 0.0070(17) -0.0043(17)
N1P 0.036(2) 0.0353(19) 0.043(2) -0.0045(16) 0.0007(16) 0.0040(16)
N1S 0.036(2) 0.0318(19) 0.055(2) -0.0038(17) -0.0057(17) 0.0017(16)
F1T 0.136(3) 0.0475(18) 0.083(2) -0.0174(17) 0.005(2) -0.0116(19)
F2T 0.060(2) 0.080(2) 0.108(3) 0.035(2) 0.0223(19) -0.0081(17)
F3T 0.078(2) 0.090(2) 0.089(2) 0.056(2) 0.0076(18) 0.0210(19)
F2F 0.122(3) 0.0510(19) 0.085(2) 0.0258(17) 0.002(2) -0.0062(19)
F3F 0.160(4) 0.098(3) 0.0360(18) 0.0145(17) 0.004(2) 0.024(2)
F1F 0.075(2) 0.113(3) 0.095(3) 0.016(2) -0.007(2) 0.036(2)
C1T 0.056(3) 0.050(3) 0.049(3) 0.011(2) 0.009(2) -0.001(2)
C1Q 0.050(3) 0.052(3) 0.087(4) -0.028(3) 0.027(3) -0.013(2)
C1P 0.048(3) 0.055(3) 0.055(3) 0.001(2) -0.001(2) 0.019(2)
C1F 0.077(4) 0.067(4) 0.046(3) 0.008(3) -0.002(3) 0.005(3)
C1R 0.078(4) 0.065(3) 0.056(3) -0.027(3) -0.037(3) 0.030(3)
C1A 0.264(12) 0.049(4) 0.149(8) -0.026(4) -0.131(8) 0.061(6)
C1S 0.042(4) 0.078(5) 0.287(12) -0.106(6) -0.041(5) 0.019(3)
C1B 0.067(5) 0.325(15) 0.096(6) -0.052(8) 0.039(4) -0.039(7)
C2R 0.083(4) 0.063(3) 0.065(4) -0.020(3) -0.034(3) 0.039(3)
C2P 0.048(3) 0.069(4) 0.079(4) -0.003(3) -0.004(3) 0.025(3)
C2Q 0.062(3) 0.045(3) 0.100(4) -0.030(3) 0.026(3) -0.019(3)
C2S 0.051(4) 0.076(5) 0.311(13) -0.117(7) -0.046(6) 0.028(3)
C2A 0.135(7) 0.061(4) 0.104(6) -0.018(4) -0.013(5) 0.011(4)
C2B 0.135(7) 0.103(6) 0.080(5) -0.018(4) 0.011(5) 0.021(5)
C3P 0.037(3) 0.047(3) 0.086(4) -0.023(3) 0.008(3) -0.001(2)
C3R 0.041(3) 0.037(2) 0.043(3) -0.004(2) -0.003(2) 0.0040(19)
C3Q 0.044(3) 0.041(3) 0.048(3) -0.007(2) 0.011(2) -0.002(2)
C3S 0.042(3) 0.039(3) 0.062(3) -0.003(2) -0.006(2) 0.011(2)
C3B 0.099(5) 0.115(6) 0.068(4) -0.012(4) 0.011(4) 0.016(4)
C3A 0.193(9) 0.048(4) 0.112(6) -0.004(4) 0.004(6) -0.018(5)
C4R 0.080(4) 0.060(3) 0.038(3) -0.017(2) -0.013(2) 0.029(3)
C4Q 0.050(3) 0.062(3) 0.071(4) -0.018(3) 0.020(3) -0.011(3)
C4P 0.059(3) 0.069(4) 0.056(3) -0.018(3) 0.011(3) 0.013(3)
C4B 0.076(4) 0.085(4) 0.065(4) 0.005(3) 0.023(3) 0.020(3)
C4A 0.119(5) 0.036(3) 0.056(3) -0.004(2) -0.026(3) 0.010(3)
C4S 0.032(3) 0.054(3) 0.141(6) -0.039(4) 0.014(3) -0.001(2)
C5B 0.043(3) 0.059(3) 0.065(3) 0.007(3) 0.014(2) 0.006(2)
C5R 0.068(3) 0.052(3) 0.041(3) 0.002(2) -0.007(2) 0.025(3)
C5P 0.053(3) 0.065(3) 0.048(3) -0.011(2) -0.003(2) 0.020(3)
C5Q 0.052(3) 0.060(3) 0.077(4) -0.029(3) 0.017(3) -0.018(3)
C5A 0.085(4) 0.039(3) 0.044(3) 0.002(2) -0.016(3) 0.008(3)
C5S 0.036(3) 0.049(3) 0.122(5) -0.035(3) 0.007(3) -0.002(2)
C6B 0.042(3) 0.067(4) 0.075(4) 0.001(3) 0.009(3) 0.014(3)
C6Q 0.059(3) 0.047(3) 0.067(3) -0.019(3) 0.019(3) -0.002(2)
C6A 0.070(4) 0.058(3) 0.064(3) -0.009(3) -0.014(3) 0.015(3)
C6S 0.057(3) 0.044(3) 0.082(4) -0.010(3) 0.007(3) 0.019(2)
C6R 0.057(3) 0.042(3) 0.056(3) -0.010(2) -0.003(2) 0.012(2)
C6P 0.046(3) 0.069(4) 0.120(5) -0.031(4) 0.024(3) 0.007(3)
C7B 0.037(3) 0.053(3) 0.064(3) 0.007(2) -0.006(2) 0.008(2)
C7A 0.050(3) 0.048(3) 0.067(3) -0.002(2) -0.010(2) 0.002(2)
C7R 0.108(5) 0.047(3) 0.107(5) -0.007(3) 0.019(4) 0.007(3)
C7Q 0.139(7) 0.056(4) 0.212(10) -0.031(5) 0.103(7) 0.001(4)
C7S 0.044(4) 0.070(4) 0.254(11) -0.027(6) 0.005(5) 0.018(3)
C8A 0.046(3) 0.040(3) 0.043(3) -0.002(2) -0.014(2) 0.004(2)
C8B 0.031(2) 0.040(2) 0.057(3) 0.006(2) -0.002(2) -0.0026(19)
C8R 0.093(5) 0.091(5) 0.085(4) -0.028(4) -0.019(4) 0.054(4)
C8Q 0.072(4) 0.121(6) 0.156(7) -0.072(6) 0.064(5) -0.017(4)
C8S 0.068(4) 0.045(4) 0.244(10) 0.001(5) 0.010(5) 0.020(3)
C9B 0.033(2) 0.036(2) 0.059(3) 0.006(2) 0.005(2) 0.0043(19)
C9A 0.044(3) 0.043(3) 0.050(3) 0.003(2) -0.018(2) 0.000(2)
C9R 0.103(5) 0.066(4) 0.060(4) -0.018(3) 0.004(3) 0.030(3)
C9Q 0.186(9) 0.173(9) 0.071(5) -0.055(6) -0.004(5) 0.068(8)
C9S 0.218(11) 0.241(13) 0.098(6) -0.061(7) -0.003(7) 0.163(10)
C10A 0.068(4) 0.042(3) 0.048(3) 0.002(2) -0.021(2) -0.009(2)
C10B 0.048(3) 0.054(3) 0.053(3) 0.014(2) 0.011(2) 0.008(2)
C11B 0.036(2) 0.027(2) 0.053(3) 0.0076(19) -0.009(2) -0.0016(18)
C11A 0.036(2) 0.041(2) 0.043(3) 0.000(2) -0.0067(19) -0.0056(19)
C12B 0.037(3) 0.039(3) 0.072(4) 0.003(2) -0.014(2) -0.003(2)
C12A 0.034(2) 0.051(3) 0.049(3) 0.003(2) -0.013(2) -0.002(2)
C13A 0.046(3) 0.052(3) 0.047(3) 0.001(2) -0.020(2) -0.013(2)
C13B 0.049(3) 0.044(3) 0.069(4) -0.004(2) -0.027(3) -0.003(2)
C14A 0.050(3) 0.037(2) 0.045(3) -0.004(2) -0.009(2) -0.012(2)
C14B 0.064(3) 0.041(3) 0.053(3) -0.008(2) -0.023(3) -0.005(2)
C15B 0.044(3) 0.029(2) 0.042(3) -0.0011(18) -0.012(2) -0.0008(19)
C15A 0.039(2) 0.036(2) 0.031(2) -0.0046(18) -0.0024(18) -0.0061(18)
C16B 0.035(2) 0.026(2) 0.040(2) 0.0060(18) -0.0094(18) -0.0025(17)
C16A 0.033(2) 0.037(2) 0.034(2) -0.0017(18) -0.0032(18) -0.0048(18)
C17A 0.032(2) 0.028(2) 0.039(2) -0.0003(18) -0.0040(18) -0.0008(17)
C17B 0.030(2) 0.035(2) 0.028(2) -0.0002(17) 0.0018(17) -0.0008(17)
C18A 0.043(3) 0.033(2) 0.037(2) -0.0018(18) -0.0017(19) -0.0087(19)
C18B 0.050(3) 0.036(2) 0.030(2) -0.0019(18) -0.0085(19) 0.000(2)
C19B 0.056(3) 0.042(3) 0.048(3) -0.010(2) -0.005(2) -0.007(2)
C19A 0.056(3) 0.040(3) 0.039(3) -0.002(2) -0.003(2) -0.008(2)
C20A 0.056(3) 0.040(3) 0.049(3) -0.007(2) 0.000(2) 0.001(2)
C20B 0.063(3) 0.047(3) 0.048(3) -0.013(2) -0.001(2) 0.008(2)
C21A 0.060(3) 0.046(3) 0.055(3) -0.003(2) -0.009(2) 0.002(2)
C21B 0.059(3) 0.043(3) 0.037(2) 0.002(2) -0.006(2) 0.003(2)
C22B 0.060(3) 0.041(3) 0.036(2) 0.006(2) -0.002(2) -0.004(2)
C22A 0.087(4) 0.057(3) 0.037(3) 0.000(2) -0.010(3) 0.013(3)
C23B 0.058(3) 0.030(2) 0.033(2) 0.0008(18) 0.002(2) -0.001(2)
C23A 0.066(3) 0.044(3) 0.040(3) -0.005(2) -0.002(2) 0.010(2)
C24B 0.060(3) 0.063(3) 0.045(3) -0.003(2) 0.009(2) 0.003(3)
C24A 0.091(5) 0.061(4) 0.071(4) -0.003(3) -0.024(3) 0.020(3)
C25B 0.080(4) 0.121(6) 0.059(4) -0.023(4) 0.017(3) -0.001(4)
C25A 0.186(9) 0.150(8) 0.080(5) -0.016(5) -0.047(5) 0.111(7)
C26B 0.068(4) 0.087(4) 0.082(4) 0.012(4) 0.007(3) 0.012(3)
C26A 0.094(5) 0.056(4) 0.138(6) 0.018(4) -0.016(5) 0.016(3)
C27B 0.072(4) 0.080(4) 0.073(4) -0.002(3) 0.026(3) -0.006(3)
C27A 0.066(4) 0.091(5) 0.135(6) -0.010(5) -0.013(4) 0.014(4)

loop_
_atom_type_symbol
_atom_type_description
_atom_type_scat_dispersion_real
_atom_type_scat_dispersion_imag
_atom_type_scat_source
C C 0.0033 0.0016 'International Tables Vol C Tables 4.2.6.8 and 6.1.1.4'
H H 0.0000 0.0000 'International Tables Vol C Tables 4.2.6.8 and 6.1.1.4'
N N 0.0061 0.0033 'International Tables Vol C Tables 4.2.6.8 and 6.1.1.4'
O O 0.0106 0.0060 'International Tables Vol C Tables 4.2.6.8 and 6.1.1.4'
Fe Fe 0.3463 0.8444 'International Tables Vol C Tables 4.2.6.8 and 6.1.1.4'
S S 0.1246 0.1234 'International Tables Vol C Tables 4.2.6.8 and 6.1.1.4'
F F 0.0171 0.0103 'International Tables Vol C Tables 4.2.6.8 and 6.1.1.4'
Cl Cl 0.1484 0.1585 'International Tables Vol C Tables 4.2.6.8 and 6.1.1.4'

loop_
_geom_angle_atom_site_label_1
_geom_angle_atom_site_label_2
_geom_angle_atom_site_label_3
_geom_angle
_geom_angle_site_symmetry_1
_geom_angle_site_symmetry_3
_geom_angle_publ_flag
O4 Fe1 O1A 166.74(11) . . ?
O4 Fe1 O1 79.23(12) . . ?
O1A Fe1 O1 89.19(11) . . ?
O4 Fe1 O2 82.06(11) . . ?
O1A Fe1 O2 90.72(11) . . ?
O1 Fe1 O2 85.66(12) . . ?
O4 Fe1 N1P 97.66(12) . . ?
O1A Fe1 N1P 90.56(12) . . ?
O1 Fe1 N1P 99.53(13) . . ?
O2 Fe1 N1P 174.67(13) . . ?
O4 Fe1 O1T 88.77(11) . . ?
O1A Fe1 O1T 101.81(11) . . ?
O1 Fe1 O1T 166.00(12) . . ?
O2 Fe1 O1T 85.56(11) . . ?
N1P Fe1 O1T 89.11(12) . . ?
O3 Fe2 O2A 166.33(12) . . ?
O3 Fe2 O2 79.59(11) . . ?
O2A Fe2 O2 89.61(11) . . ?
O3 Fe2 O1 82.17(12) . . ?
O2A Fe2 O1 88.68(11) . . ?
O2 Fe2 O1 85.35(12) . . ?
O3 Fe2 N1Q 99.54(13) . . ?
O2A Fe2 N1Q 90.60(12) . . ?
O2 Fe2 N1Q 100.58(13) . . ?
O1 Fe2 N1Q 174.03(13) . . ?
O3 Fe2 O1F 89.65(11) . . ?
O2A Fe2 O1F 99.49(11) . . ?
O2 Fe2 O1F 165.73(11) . . ?
O1 Fe2 O1F 83.90(12) . . ?
N1Q Fe2 O1F 90.37(13) . . ?
O2B Fe3 O1 166.90(12) . . ?
O2B Fe3 O3 91.35(11) . . ?
O1 Fe3 O3 82.36(12) . . ?
O2B Fe3 O4 89.38(11) . . ?
O1 Fe3 O4 78.84(12) . . ?
O3 Fe3 O4 86.73(11) . . ?
O2B Fe3 N1R 90.70(12) . . ?
O1 Fe3 N1R 96.74(13) . . ?
O3 Fe3 N1R 173.86(13) . . ?
O4 Fe3 N1R 99.07(12) . . ?
O2B Fe3 O2F 105.01(11) . . ?
O1 Fe3 O2F 86.02(11) . . ?
O3 Fe3 O2F 85.49(11) . . ?
O4 Fe3 O2F 163.77(11) . . ?
N1R Fe3 O2F 88.39(12) . . ?
O1B Fe4 O2 164.96(11) . . ?
O1B Fe4 O4 88.83(11) . . ?
O2 Fe4 O4 82.54(11) . . ?
O1B Fe4 O3 88.50(11) . . ?
O2 Fe4 O3 78.69(11) . . ?
O4 Fe4 O3 86.16(11) . . ?
O1B Fe4 N1S 89.53(12) . . ?
O2 Fe4 N1S 99.58(12) . . ?
O4 Fe4 N1S 177.07(13) . . ?
O3 Fe4 N1S 96.22(13) . . ?
O1B Fe4 O2T 107.23(11) . . ?
O2 Fe4 O2T 84.56(11) . . ?
O4 Fe4 O2T 86.29(11) . . ?
O3 Fe4 O2T 162.38(11) . . ?
N1S Fe4 O2T 91.88(12) . . ?
O3T S1T O1T 114.7(2) . . ?
O3T S1T O2T 115.4(2) . . ?
O1T S1T O2T 114.76(17) . . ?
O3T S1T C1T 105.0(2) . . ?
O1T S1T C1T 101.7(2) . . ?
O2T S1T C1T 102.8(2) . . ?
O3F S1F O2F 115.8(2) . . ?
O3F S1F O1F 115.1(2) . . ?
O2F S1F O1F 114.78(18) . . ?
O3F S1F C1F 104.4(3) . . ?
O2F S1F C1F 101.8(2) . . ?
O1F S1F C1F 102.3(2) . . ?
C17B O1B Fe4 129.7(2) . . ?
C17A O1A Fe1 126.3(2) . . ?
Fe3 O1 Fe1 101.53(14) . . ?
Fe3 O1 Fe2 97.11(13) . . ?
Fe1 O1 Fe2 92.61(12) . . ?
S1T O1T Fe1 126.09(17) . . ?
S1F O1F Fe2 122.60(17) . . ?
Fe4 O2 Fe2 101.31(13) . . ?
Fe4 O2 Fe1 97.26(12) . . ?
Fe2 O2 Fe1 92.21(11) . . ?
C17A O2A Fe2 128.8(3) . . ?
C17B O2B Fe3 126.4(2) . . ?
S1T O2T Fe4 127.10(17) . . ?
S1F O2F Fe3 126.53(17) . . ?
Fe2 O3 Fe3 97.68(12) . . ?
Fe2 O3 Fe4 100.42(13) . . ?
Fe3 O3 Fe4 91.26(11) . . ?
Fe1 O4 Fe4 97.41(12) . . ?
Fe1 O4 Fe3 100.40(13) . . ?
Fe4 O4 Fe3 91.80(12) . . ?
C1R N1R C5R 115.5(4) . . ?
C1R N1R Fe3 122.0(3) . . ?
C5R N1R Fe3 122.4(3) . . ?
C1Q N1Q C5Q 115.2(4) . . ?
C1Q N1Q Fe2 122.1(3) . . ?
C5Q N1Q Fe2 122.6(3) . . ?
C1P N1P C5P 115.7(4) . . ?
C1P N1P Fe1 121.6(3) . . ?
C5P N1P Fe1 122.7(3) . . ?
C1S N1S C5S 114.2(4) . . ?
C1S N1S Fe4 122.5(3) . . ?
C5S N1S Fe4 123.2(3) . . ?
F1T C1T F2T 109.2(4) . . ?
F1T C1T F3T 106.5(4) . . ?
F2T C1T F3T 107.7(4) . . ?
F1T C1T S1T 110.9(3) . . ?
F2T C1T S1T 111.6(4) . . ?
F3T C1T S1T 110.7(4) . . ?
N1Q C1Q C2Q 124.2(5) . . ?
N1P C1P C2P 123.4(5) . . ?
F3F C1F F2F 107.2(5) . . ?
F3F C1F F1F 108.9(5) . . ?
F2F C1F F1F 107.7(5) . . ?
F3F C1F S1F 111.4(4) . . ?
F2F C1F S1F 111.2(4) . . ?
F1F C1F S1F 110.3(4) . . ?
N1R C1R C2R 124.3(5) . . ?
N1S C1S C2S 124.1(6) . . ?
C3R C2R C1R 120.8(5) . . ?
C1P C2P C3P 121.2(5) . . ?
C3Q C2Q C1Q 120.4(4) . . ?
C3S C2S C1S 122.6(5) . . ?
C4P C3P C2P 114.7(4) . . ?
C4P C3P C6P 122.6(5) . . ?
C2P C3P C6P 122.6(5) . . ?
C2R C3R C4R 114.9(4) . . ?
C2R C3R C6R 122.0(4) . . ?
C4R C3R C6R 122.9(4) . . ?
C4Q C3Q C2Q 114.9(4) . . ?
C4Q C3Q C6Q 123.4(4) . . ?
C2Q C3Q C6Q 121.8(4) . . ?
C2S C3S C4S 113.2(5) . . ?
C2S C3S C6S 121.9(5) . . ?
C4S C3S C6S 124.8(4) . . ?
C3R C4R C5R 121.3(4) . . ?
C3Q C4Q C5Q 121.3(5) . . ?
C5P C4P C3P 120.8(5) . . ?
C1B C4B C3B 108.8(6) . . ?
C1B C4B C5B 110.5(6) . . ?
C3B C4B C5B 113.5(5) . . ?
C1B C4B C2B 111.2(7) . . ?
C3B C4B C2B 104.4(6) . . ?
C5B C4B C2B 108.4(5) . . ?
C1A C4A C2A 111.9(6) . . ?
C1A C4A C5A 110.0(5) . . ?
C2A C4A C5A 109.5(5) . . ?
C1A C4A C3A 106.9(6) . . ?
C2A C4A C3A 106.9(5) . . ?
C5A C4A C3A 111.5(5) . . ?
C3S C4S C5S 121.8(5) . . ?
C6B C5B C10B 116.1(5) . . ?
C6B C5B C4B 121.4(5) . . ?
C10B C5B C4B 122.6(5) . . ?
N1R C5R C4R 123.2(4) . . ?
N1P C5P C4P 124.2(5) . . ?
N1Q C5Q C4Q 124.0(5) . . ?
C10A C5A C6A 116.9(5) . . ?
C10A C5A C4A 122.7(5) . . ?
C6A C5A C4A 120.3(5) . . ?
N1S C5S C4S 124.1(5) . . ?
C7B C6B C5B 122.3(5) . . ?
C9Q C6Q C7Q 109.2(7) . . ?
C9Q C6Q C8Q 110.6(6) . . ?
C7Q C6Q C8Q 106.7(6) . . ?
C9Q C6Q C3Q 108.1(5) . . ?
C7Q C6Q C3Q 110.6(5) . . ?
C8Q C6Q C3Q 111.5(4) . . ?
C5A C6A C7A 121.6(5) . . ?
C8S C6S C9S 107.7(7) . . ?
C8S C6S C7S 107.2(5) . . ?
C9S C6S C7S 110.9(7) . . ?
C8S C6S C3S 108.9(5) . . ?
C9S C6S C3S 109.4(5) . . ?
C7S C6S C3S 112.6(5) . . ?
C3R C6R C7R 107.4(4) . . ?
C3R C6R C9R 111.3(4) . . ?
C7R C6R C9R 109.0(5) . . ?
C3R C6R C8R 111.4(4) . . ?
C7R C6R C8R 108.9(5) . . ?
C9R C6R C8R 108.8(5) . . ?
C8P C6P C3P 108.5(7) . . ?
C9P C6P C3P 109.6(6) . . ?
C8P C6P C7P 113.9(9) . . ?
C9P C6P C7P 103.2(8) . . ?
C3P C6P C7P 108.8(7) . . ?
C6B C7B C8B 121.5(5) . . ?
C8A C7A C6A 121.3(5) . . ?
C7A C8A C9A 117.4(4) . . ?
C7A C8A C11A 119.0(4) . . ?
C9A C8A C11A 123.3(4) . . ?
C7B C8B C9B 116.5(4) . . ?
C7B C8B C11B 121.4(4) . . ?
C9B C8B C11B 122.0(4) . . ?
C10B C9B C8B 121.9(4) . . ?
C10A C9A C8A 120.5(5) . . ?
C5A C10A C9A 122.1(5) . . ?
C9B C10B C5B 121.8(5) . . ?
C12B C11B C16B 118.4(4) . . ?
C12B C11B C8B 118.9(4) . . ?
C16B C11B C8B 122.7(4) . . ?
C12A C11A C16A 118.4(4) . . ?
C12A C11A C8A 118.6(4) . . ?
C16A C11A C8A 123.0(4) . . ?
C13B C12B C11B 121.4(5) . . ?
C13A C12A C11A 121.3(4) . . ?
C14A C13A C12A 120.5(4) . . ?
C12B C13B C14B 120.1(4) . . ?
C13A C14A C15A 121.1(4) . . ?
C13B C14B C15B 120.6(5) . . ?
C14B C15B C16B 118.7(4) . . ?
C14B C15B C18B 118.3(4) . . ?
C16B C15B C18B 122.9(4) . . ?
C14A C15A C16A 118.4(4) . . ?
C14A C15A C18A 118.9(4) . . ?
C16A C15A C18A 122.7(4) . . ?
C15B C16B C11B 120.7(4) . . ?
C15B C16B C17B 119.5(4) . . ?
C11B C16B C17B 119.8(4) . . ?
C11A C16A C15A 120.4(4) . . ?
C11A C16A C17A 120.6(4) . . ?
C15A C16A C17A 118.9(4) . . ?
O2A C17A O1A 127.3(4) . . ?
O2A C17A C16A 115.4(4) . . ?
O1A C17A C16A 117.4(4) . . ?
O1B C17B O2B 126.2(4) . . ?
O1B C17B C16B 116.7(3) . . ?
O2B C17B C16B 117.1(3) . . ?
C23A C18A C19A 116.1(4) . . ?
C23A C18A C15A 123.2(4) . . ?
C19A C18A C15A 120.6(4) . . ?
C23B C18B C19B 116.6(4) . . ?
C23B C18B C15B 122.0(4) . . ?
C19B C18B C15B 121.2(4) . . ?
C20B C19B C18B 121.5(4) . . ?
C20A C19A C18A 121.9(4) . . ?
C19A C20A C21A 122.4(4) . . ?
C19B C20B C21B 122.2(4) . . ?
C20A C21A C22A 115.6(4) . . ?
C20A C21A C24A 120.7(5) . . ?
C22A C21A C24A 123.6(5) . . ?
C22B C21B C20B 116.5(5) . . ?
C22B C21B C24B 122.7(4) . . ?
C20B C21B C24B 120.7(4) . . ?
C21B C22B C23B 121.5(4) . . ?
C23A C22A C21A 122.4(5) . . ?
C18B C23B C22B 121.6(4) . . ?
C22A C23A C18A 121.6(4) . . ?
C25B C24B C26B 109.7(5) . . ?
C25B C24B C21B 109.9(4) . . ?
C26B C24B C21B 108.8(4) . . ?
C25B C24B C27B 108.5(5) . . ?
C26B C24B C27B 107.8(5) . . ?
C21B C24B C27B 112.1(4) . . ?
C25A C24A C26A 114.3(6) . . ?
C25A C24A C21A 113.3(5) . . ?
C26A C24A C21A 110.5(5) . . ?
C25A C24A C27A 105.4(6) . . ?
C26A C24A C27A 103.9(5) . . ?
C21A C24A C27A 108.7(5) . . ?

loop_
_geom_bond_atom_site_label_1
_geom_bond_atom_site_label_2
_geom_bond_distance
_geom_bond_site_symmetry_2
_geom_bond_publ_flag
Fe1 O4 2.090(3) . ?
Fe1 O1A 2.100(3) . ?
Fe1 O1 2.108(3) . ?
Fe1 O2 2.141(3) . ?
Fe1 N1P 2.157(3) . ?
Fe1 O1T 2.231(3) . ?
Fe2 O3 2.076(3) . ?
Fe2 O2A 2.084(3) . ?
Fe2 O2 2.121(3) . ?
Fe2 O1 2.140(3) . ?
Fe2 N1Q 2.154(3) . ?
Fe2 O1F 2.263(3) . ?
Fe3 O2B 2.080(3) . ?
Fe3 O1 2.081(3) . ?
Fe3 O3 2.127(3) . ?
Fe3 O4 2.133(3) . ?
Fe3 N1R 2.151(3) . ?
Fe3 O2F 2.260(3) . ?
Fe4 O1B 2.078(3) . ?
Fe4 O2 2.082(3) . ?
Fe4 O4 2.129(3) . ?
Fe4 O3 2.154(3) . ?
Fe4 N1S 2.159(3) . ?
Fe4 O2T 2.281(3) . ?
S1T O3T 1.422(3) . ?
S1T O1T 1.452(3) . ?
S1T O2T 1.455(3) . ?
S1T C1T 1.815(5) . ?
S1F O3F 1.425(3) . ?
S1F O2F 1.454(3) . ?
S1F O1F 1.457(3) . ?
S1F C1F 1.815(5) . ?
O1B C17B 1.262(5) . ?
O1A C17A 1.267(5) . ?
O2A C17A 1.255(5) . ?
O2B C17B 1.268(5) . ?
N1R C1R 1.324(6) . ?
N1R C5R 1.332(6) . ?
N1Q C1Q 1.322(6) . ?
N1Q C5Q 1.328(6) . ?
N1P C1P 1.322(6) . ?
N1P C5P 1.332(6) . ?
N1S C1S 1.293(6) . ?
N1S C5S 1.305(6) . ?
F1T C1T 1.313(6) . ?
F2T C1T 1.318(5) . ?
F3T C1T 1.330(6) . ?
F2F C1F 1.337(6) . ?
F3F C1F 1.317(6) . ?
F1F C1F 1.337(6) . ?
C1Q C2Q 1.382(7) . ?
C1P C2P 1.376(7) . ?
C1R C2R 1.377(7) . ?
C1A C4A 1.514(8) . ?
C1S C2S 1.380(8) . ?
C1B C4B 1.496(9) . ?
C2R C3R 1.373(6) . ?
C2P C3P 1.382(8) . ?
C2Q C3Q 1.382(6) . ?
C2S C3S 1.331(7) . ?
C2A C4A 1.514(9) . ?
C2B C4B 1.573(10) . ?
C3P C4P 1.379(7) . ?
C3P C6P 1.523(7) . ?
C3R C4R 1.378(6) . ?
C3R C6R 1.519(6) . ?
C3Q C4Q 1.369(6) . ?
C3Q C6Q 1.527(6) . ?
C3S C4S 1.352(7) . ?
C3S C6S 1.532(6) . ?
C3B C4B 1.525(9) . ?
C3A C4A 1.557(10) . ?
C4R C5R 1.382(6) . ?
C4Q C5Q 1.374(7) . ?
C4P C5P 1.366(7) . ?
C4B C5B 1.535(8) . ?
C4A C5A 1.547(7) . ?
C4S C5S 1.377(7) . ?
C5B C6B 1.392(7) . ?
C5B C10B 1.393(7) . ?
C5A C10A 1.376(7) . ?
C5A C6A 1.383(8) . ?
C6B C7B 1.375(7) . ?
C6Q C9Q 1.494(9) . ?
C6Q C7Q 1.502(8) . ?
C6Q C8Q 1.511(8) . ?
C6A C7A 1.385(7) . ?
C6S C8S 1.503(9) . ?
C6S C9S 1.508(9) . ?
C6S C7S 1.518(8) . ?
C6R C7R 1.529(8) . ?
C6R C9R 1.533(7) . ?
C6R C8R 1.538(7) . ?
C6P C8P 1.504(16) . ?
C6P C9P 1.508(12) . ?
C6P C7P 1.655(14) . ?
C7B C8B 1.390(6) . ?
C7A C8A 1.381(7) . ?
C8A C9A 1.392(6) . ?
C8A C11A 1.507(6) . ?
C8B C9B 1.393(6) . ?
C8B C11B 1.492(6) . ?
C9B C10B 1.375(6) . ?
C9A C10A 1.390(6) . ?
C11B C12B 1.399(6) . ?
C11B C16B 1.407(6) . ?
C11A C12A 1.400(6) . ?
C11A C16A 1.407(6) . ?
C12B C13B 1.366(7) . ?
C12A C13A 1.367(6) . ?
C13A C14A 1.366(6) . ?
C13B C14B 1.390(7) . ?
C14A C15A 1.402(6) . ?
C14B C15B 1.398(6) . ?
C15B C16B 1.402(6) . ?
C15B C18B 1.489(6) . ?
C15A C16A 1.407(6) . ?
C15A C18A 1.493(6) . ?
C16B C17B 1.512(5) . ?
C16A C17A 1.511(5) . ?
C18A C23A 1.386(6) . ?
C18A C19A 1.393(6) . ?
C18B C23B 1.386(6) . ?
C18B C19B 1.402(6) . ?
C19B C20B 1.364(7) . ?
C19A C20A 1.377(6) . ?
C20A C21A 1.377(7) . ?
C20B C21B 1.399(7) . ?
C21A C22A 1.397(7) . ?
C21A C24A 1.535(7) . ?
C21B C22B 1.384(6) . ?
C21B C24B 1.534(7) . ?
C22B C23B 1.393(6) . ?
C22A C23A 1.375(7) . ?
C24B C25B 1.526(7) . ?
C24B C26B 1.532(7) . ?
C24B C27B 1.537(8) . ?
C24A C25A 1.484(9) . ?
C24A C26A 1.509(8) . ?
C24A C27A 1.597(9) . ?
